data_7248393
loop_
_publ_author_name
'Bhunia, Sudip'
'Das, Mainak'
'Banerjee, Snehasis'
'Drew, Michael. G. B.'
'Ray, Partha Pratim'
'Chattopadhyay, Shouvik'

_publ_section_title
;
 Application of a distinctly bent, trinuclear, end-to-end azide bridged,
 mixed valence cobalt(iii/ii/iii) complex in the fabrication of
 photosensitive Schottky barrier diodes
;
_journal_issue 16
_journal_name_full 'RSC Advances'
_journal_page_first 11185
_journal_page_last 11196
_journal_paper_doi 10.1039/D4RA01406E
_journal_volume 14
_journal_year 2024
_chemical_absolute_configuration unk
_chemical_formula_moiety 'C38 H48 Co3 N16 O4, 1[CH4O]'
_chemical_formula_sum 'C39 H52 Co3 N16 O5'
_chemical_formula_weight 1001.752
_space_group_crystal_system orthorhombic
_space_group_IT_number 29
_space_group_name_Hall 'P 2c -2ac'
_space_group_name_H-M_alt 'P c a 21'
_symmetry_Int_Tables_number 29
_audit_creation_date 2024-02-26
_audit_creation_method
;
Olex2 1.5-dev
(compiled 2024.01.31 svn.r2f8d729c for OlexSys, GUI svn.r6697)
;
_audit_update_record
;
2024-03-11 deposited with the CCDC.	2024-03-18 downloaded from the CCDC.
;
_cell_angle_alpha 90
_cell_angle_beta 90
_cell_angle_gamma 90
_cell_formula_units_Z 4
_cell_length_a 21.066(8)
_cell_length_b 12.519(7)
_cell_length_c 17.232(8)
_cell_measurement_reflns_used 900
_cell_measurement_temperature 293(2)
_cell_measurement_theta_max 25.076
_cell_measurement_theta_min 1.627
_cell_volume 4545(4)
_computing_cell_refinement 'SAINT (Bruker, 2000)'
_computing_data_collection 'SMART (Bruker, 2000)'
_computing_data_reduction SAINT
_computing_molecular_graphics 'Olex2 1.5-dev (Dolomanov et al., 2009)'
_computing_publication_material 'Olex2 1.5-dev (Dolomanov et al., 2009)'
_computing_structure_refinement 'olex2.refine 1.5-dev (Bourhis et al., 2015)'
_computing_structure_solution 'SHELXT 2014/5 (Sheldrick, 2014)'
_diffrn_ambient_temperature 293(2)
_diffrn_measured_fraction_theta_full 0.9941
_diffrn_measured_fraction_theta_max 0.9941
_diffrn_measurement_device_type 'BRUKER D8 QUEST area detector'
_diffrn_measurement_method '\f and \w scans'
_diffrn_radiation_type 'Mo K\a'
_diffrn_radiation_wavelength 0.71073
_diffrn_reflns_av_R_equivalents 0.1426
_diffrn_reflns_av_unetI/netI 0.1324
_diffrn_reflns_Laue_measured_fraction_full 0.9941
_diffrn_reflns_Laue_measured_fraction_max 0.9941
_diffrn_reflns_limit_h_max 25
_diffrn_reflns_limit_h_min -24
_diffrn_reflns_limit_k_max 14
_diffrn_reflns_limit_k_min -13
_diffrn_reflns_limit_l_max 20
_diffrn_reflns_limit_l_min -19
_diffrn_reflns_number 32229
_diffrn_reflns_point_group_measured_fraction_full 0.9756
_diffrn_reflns_point_group_measured_fraction_max 0.9756
_diffrn_reflns_theta_full 23.9997
_diffrn_reflns_theta_max 24.00
_diffrn_reflns_theta_min 1.63
_exptl_absorpt_coefficient_mu 1.143
_exptl_absorpt_correction_T_max 0.710
_exptl_absorpt_correction_T_min 0.584
_exptl_absorpt_correction_type multi-scan
_exptl_absorpt_process_details SADABS
_exptl_crystal_colour Black
_exptl_crystal_density_diffrn 1.464
_exptl_crystal_description Block
_exptl_crystal_F_000 2081.668
_exptl_crystal_size_max 0.6
_exptl_crystal_size_mid 0.4
_exptl_crystal_size_min 0.3
_refine_diff_density_max 0.6181
_refine_diff_density_min -0.6953
_refine_diff_density_rms 0.1379
_refine_ls_abs_structure_details 'Hooft, R.W.W., Straver, L.H., Spek, A.L. (2010). J. Appl. Cryst., 43, 665-668.'
_refine_ls_abs_structure_Flack 0.012(18)
_refine_ls_d_res_high 0.8737
_refine_ls_d_res_low 12.5189
_refine_ls_goodness_of_fit_ref 1.0454
_refine_ls_hydrogen_treatment constr
_refine_ls_matrix_type full
_refine_ls_number_constraints 80
_refine_ls_number_parameters 550
_refine_ls_number_reflns 6971
_refine_ls_number_restraints 1
_refine_ls_restrained_S_all 1.0454
_refine_ls_R_factor_all 0.0976
_refine_ls_R_factor_gt 0.0604
_refine_ls_shift/su_max 0.0008
_refine_ls_shift/su_mean 0.0000
_refine_ls_structure_factor_coef Fsqd
_refine_ls_weighting_details 'w=1/[\s^2^(Fo^2^)+(0.0249P)^2^] where P=(Fo^2^+2Fc^2^)/3'
_refine_ls_weighting_scheme calc
_refine_ls_wR_factor_gt 0.0913
_refine_ls_wR_factor_ref 0.1059
_reflns_Friedel_coverage 0.956
_reflns_limit_h_max 24
_reflns_limit_h_min -24
_reflns_limit_k_max 14
_reflns_limit_k_min -14
_reflns_limit_l_max 19
_reflns_limit_l_min -18
_reflns_number_gt 5047
_reflns_number_total 6971
_reflns_threshold_expression I>=2u(I)
_cod_data_source_file d4ra01406e2.cif
_cod_data_source_block shelx
_cod_original_sg_symbol_Hall ' P 2c -2ac'
_cod_database_code 7248393
_olex2_refinement_description
;
1. Fixed Uiso
 At 1.2 times of:
  All C(H) groups, All C(H,H) groups, All N(H) groups
 At 1.5 times of:
  All C(H,H,H) groups
2.a Ternary CH refined with riding coordinates:
 N2(H2), N4(H4), N1(H1), N3(H3)
2.b Secondary CH2 refined with riding coordinates:
 C7(H7a,H7b), C13(H13a,H13b), C26(H26a,H26b), C31(H31a,H31b), C8(H8a,H8b),
 C27(H27a,H27b), C12(H12a,H12b), C32(H32a,H32b)
2.c Me refined with riding coordinates:
 C29(H29a,H29b,H29c), C30(H30a,H30b,H30c), C10(H10a,H10b,H10c), C11(H11a,H11b,
 H11c)
2.d Aromatic/amide H refined with riding coordinates:
 C24(H24), C17(H17), C37(H37), C21(H21), C16(H16), C15(H15), C2(H2a), C5(H5),
 C18(H18), C3(H3a), C36(H36), C22(H22), C35(H35), C23(H23), C4(H4a), C34(H34)
;
_smtbx_masks_special_details
;
A solvent mask was calculated and 76 electrons were 
found in a volume of 616\%A^3^ in 1 void per unit cell. 
This is consistent with the presence of 1[CH4O] per formula unit 
which account for 72 electrons per unit cell.
;
_smtbx_masks_void_probe_radius 1.2
_smtbx_masks_void_truncation_radius 1.2
_olex2_submission_special_instructions 'No special instructions were received'

loop_
_space_group_symop_id
_space_group_symop_operation_xyz
1 x,y,z
2 -x,-y,z+1/2
3 -x+1/2,y,z+1/2
4 x+1/2,-y,z

loop_
_atom_site_label
_atom_site_type_symbol
_atom_site_fract_x
_atom_site_fract_y
_atom_site_fract_z
_atom_site_U_iso_or_equiv
_atom_site_adp_type
_atom_site_occupancy
_atom_site_refinement_flags_posn
Co3 Co 0.76918(4) 0.71122(7) 0.43880(5) 0.0280(3) Uani 1.000000 .
Co1 Co 0.63290(4) 0.65880(8) 0.38695(5) 0.0295(3) Uani 1.000000 .
Co2 Co 0.55026(4) 0.68692(8) 0.53375(5) 0.0291(3) Uani 1.000000 .
O2 O 0.5570(2) 0.7489(4) 0.4299(3) 0.0347(13) Uani 1.000000 .
O4 O 0.6941(2) 0.7810(4) 0.3994(3) 0.0305(13) Uani 1.000000 .
O1 O 0.6033(2) 0.5846(4) 0.4840(3) 0.0300(13) Uani 1.000000 .
O3 O 0.7235(2) 0.5932(4) 0.3970(3) 0.0352(13) Uani 1.000000 .
N2 N 0.4967(3) 0.8054(5) 0.5704(3) 0.0358(17) Uani 1.000000 .
H2 H 0.4560(3) 0.7827(5) 0.5646(3) 0.043(2) Uiso 1.000000 R
N4 N 0.8076(2) 0.8465(5) 0.4735(3) 0.0293(15) Uani 1.000000 .
H4 H 0.8352(2) 0.8655(5) 0.4352(3) 0.0352(19) Uiso 1.000000 R
C19 C 0.5103(3) 0.8059(5) 0.3979(4) 0.0253(18) Uani 1.000000 .
N1 N 0.5503(2) 0.6082(5) 0.6335(3) 0.0295(16) Uani 1.000000 .
H1 H 0.5146(2) 0.5673(5) 0.6329(3) 0.0354(19) Uiso 1.000000 R
N14 N 0.8178(3) 0.7307(5) 0.3458(4) 0.0396(18) Uani 1.000000 .
N6 N 0.6773(3) 0.7328(5) 0.5524(3) 0.0273(15) Uani 1.000000 .
N12 N 0.4734(3) 0.5549(6) 0.4527(5) 0.043(2) Uani 1.000000 .
N5 N 0.6267(3) 0.7700(5) 0.5677(3) 0.0348(17) Uani 1.000000 .
N8 N 0.6102(3) 0.6075(6) 0.2823(4) 0.057(2) Uani 1.000000 .
N3 N 0.8381(3) 0.6180(5) 0.4776(4) 0.0355(17) Uani 1.000000 .
H3 H 0.8681(3) 0.6171(5) 0.4396(4) 0.043(2) Uiso 1.000000 R
N7 N 0.7270(3) 0.6955(5) 0.5412(4) 0.0349(16) Uani 1.000000 .
N15 N 0.7902(3) 0.7298(6) 0.2841(4) 0.048(2) Uani 1.000000 .
C6 C 0.6078(3) 0.4504(7) 0.5791(5) 0.039(2) Uani 1.000000 .
N11 N 0.4730(3) 0.6149(6) 0.5073(4) 0.0380(18) Uani 1.000000 .
N9 N 0.5670(4) 0.5801(5) 0.2468(4) 0.052(2) Uani 1.000000 .
C7 C 0.6044(3) 0.5313(6) 0.6396(4) 0.040(2) Uani 1.000000 .
H7a H 0.6017(3) 0.4954(6) 0.6894(4) 0.049(3) Uiso 1.000000 R
H7b H 0.6437(3) 0.5716(6) 0.6392(4) 0.049(3) Uiso 1.000000 R
C25 C 0.8016(4) 0.4583(6) 0.4089(5) 0.040(2) Uani 1.000000 .
C1 C 0.6079(3) 0.4786(6) 0.5004(5) 0.029(2) Uani 1.000000 .
C20 C 0.7522(4) 0.5081(6) 0.3659(5) 0.042(2) Uani 1.000000 .
C13 C 0.5026(4) 0.9020(6) 0.5203(4) 0.047(2) Uani 1.000000 .
H13a H 0.4786(4) 0.9600(6) 0.5432(4) 0.056(3) Uiso 1.000000 R
H13b H 0.5468(4) 0.9237(6) 0.5183(4) 0.056(3) Uiso 1.000000 R
C38 C 0.6938(3) 0.8789(7) 0.3694(5) 0.043(2) Uani 1.000000 .
C14 C 0.4795(3) 0.8830(6) 0.4406(5) 0.037(2) Uani 1.000000 .
C26 C 0.8160(3) 0.5059(6) 0.4855(5) 0.040(2) Uani 1.000000 .
H26a H 0.8486(3) 0.4639(6) 0.5111(5) 0.048(3) Uiso 1.000000 R
H26b H 0.7782(3) 0.5041(6) 0.5177(5) 0.048(3) Uiso 1.000000 R
C31 C 0.8458(3) 0.8460(6) 0.5462(4) 0.038(2) Uani 1.000000 .
H31a H 0.8176(3) 0.8326(6) 0.5896(4) 0.046(3) Uiso 1.000000 R
H31b H 0.8641(3) 0.9165(6) 0.5534(4) 0.046(3) Uiso 1.000000 R
N13 N 0.4691(3) 0.4973(7) 0.4007(5) 0.072(3) Uani 1.000000 .
C8 C 0.5475(4) 0.6703(6) 0.7075(5) 0.044(2) Uani 1.000000 .
H8a H 0.5873(4) 0.7081(6) 0.7142(5) 0.052(3) Uiso 1.000000 R
H8b H 0.5433(4) 0.6207(6) 0.7505(5) 0.052(3) Uiso 1.000000 R
C27 C 0.8721(3) 0.6522(6) 0.5503(4) 0.038(2) Uani 1.000000 .
H27a H 0.8431(3) 0.6461(6) 0.5938(4) 0.046(3) Uiso 1.000000 R
H27b H 0.9071(3) 0.6034(6) 0.5596(4) 0.046(3) Uiso 1.000000 R
C24 C 0.8312(4) 0.3685(6) 0.3791(6) 0.050(2) Uani 1.000000 .
H24 H 0.8632(4) 0.3355(6) 0.4074(6) 0.060(3) Uiso 1.000000 R
C17 C 0.4461(4) 0.8549(7) 0.2870(5) 0.049(2) Uani 1.000000 .
H17 H 0.4353(4) 0.8450(7) 0.2351(5) 0.059(3) Uiso 1.000000 R
C12 C 0.5025(4) 0.8386(7) 0.6536(4) 0.047(2) Uani 1.000000 .
H12a H 0.5444(4) 0.8688(7) 0.6615(4) 0.056(3) Uiso 1.000000 R
H12b H 0.4718(4) 0.8946(7) 0.6636(4) 0.056(3) Uiso 1.000000 R
C37 C 0.6599(4) 0.8994(7) 0.3027(5) 0.053(3) Uani 1.000000 .
H37 H 0.6377(4) 0.8450(7) 0.2780(5) 0.064(3) Uiso 1.000000 R
C29 C 0.9352(4) 0.7810(7) 0.6226(5) 0.056(3) Uani 1.000000 .
H29a H 0.9691(4) 0.7298(7) 0.6248(5) 0.084(4) Uiso 1.000000 R
H29b H 0.9525(4) 0.8519(7) 0.6239(5) 0.084(4) Uiso 1.000000 R
H29c H 0.9075(4) 0.7709(7) 0.6662(5) 0.084(4) Uiso 1.000000 R
C21 C 0.7378(4) 0.4663(6) 0.2929(5) 0.043(2) Uani 1.000000 .
H21 H 0.7077(4) 0.5007(6) 0.2624(5) 0.052(3) Uiso 1.000000 R
C16 C 0.4147(4) 0.9292(7) 0.3302(5) 0.059(3) Uani 1.000000 .
H16 H 0.3829(4) 0.9707(7) 0.3079(5) 0.071(3) Uiso 1.000000 R
C28 C 0.8981(3) 0.7657(6) 0.5481(4) 0.035(2) Uani 1.000000 .
C15 C 0.4303(4) 0.9422(7) 0.4067(6) 0.068(3) Uani 1.000000 .
H15 H 0.4080(4) 0.9912(7) 0.4367(6) 0.081(4) Uiso 1.000000 R
C32 C 0.7601(4) 0.9370(6) 0.4784(5) 0.043(2) Uani 1.000000 .
H32a H 0.7816(4) 1.0009(6) 0.4962(5) 0.051(3) Uiso 1.000000 R
H32b H 0.7280(4) 0.9189(6) 0.5165(5) 0.051(3) Uiso 1.000000 R
C2 C 0.6151(3) 0.4037(6) 0.4440(5) 0.044(2) Uani 1.000000 .
H2a H 0.6165(3) 0.4242(6) 0.3922(5) 0.053(3) Uiso 1.000000 R
N10 N 0.5256(4) 0.5554(6) 0.2077(5) 0.085(3) Uani 1.000000 .
C33 C 0.7287(4) 0.9601(7) 0.4038(5) 0.049(3) Uani 1.000000 .
C30 C 0.9440(3) 0.7754(7) 0.4806(5) 0.052(2) Uani 1.000000 .
H30a H 0.9763(3) 0.7218(7) 0.4852(5) 0.077(4) Uiso 1.000000 R
H30b H 0.9215(3) 0.7657(7) 0.4327(5) 0.077(4) Uiso 1.000000 R
H30c H 0.9633(3) 0.8449(7) 0.4812(5) 0.077(4) Uiso 1.000000 R
C9 C 0.4927(4) 0.7515(7) 0.7114(5) 0.045(2) Uani 1.000000 .
C5 C 0.6104(4) 0.3398(7) 0.5966(6) 0.055(3) Uani 1.000000 .
H5 H 0.6074(4) 0.3175(7) 0.6479(6) 0.066(3) Uiso 1.000000 R
C10 C 0.4959(4) 0.8012(8) 0.7910(4) 0.070(3) Uani 1.000000 .
H10a H 0.4897(4) 0.7470(8) 0.8297(4) 0.105(5) Uiso 1.000000 R
H10b H 0.5367(4) 0.8340(8) 0.7982(4) 0.105(5) Uiso 1.000000 R
H10c H 0.4633(4) 0.8543(8) 0.7959(4) 0.105(5) Uiso 1.000000 R
C18 C 0.4941(4) 0.7937(7) 0.3201(5) 0.048(2) Uani 1.000000 .
H18 H 0.5157(4) 0.7441(7) 0.2898(5) 0.057(3) Uiso 1.000000 R
C11 C 0.4287(4) 0.6972(6) 0.7026(5) 0.055(3) Uani 1.000000 .
H11a H 0.4246(4) 0.6419(6) 0.7409(5) 0.082(4) Uiso 1.000000 R
H11b H 0.3955(4) 0.7488(6) 0.7096(5) 0.082(4) Uiso 1.000000 R
H11c H 0.4255(4) 0.6664(6) 0.6517(5) 0.082(4) Uiso 1.000000 R
C3 C 0.6203(4) 0.2976(8) 0.4634(6) 0.063(3) Uani 1.000000 .
H3a H 0.6259(4) 0.2469(8) 0.4246(6) 0.076(4) Uiso 1.000000 R
C36 C 0.6595(5) 1.0019(8) 0.2730(6) 0.080(3) Uani 1.000000 .
H36 H 0.6353(5) 1.0167(8) 0.2291(6) 0.096(4) Uiso 1.000000 R
N16 N 0.7675(4) 0.7267(9) 0.2251(5) 0.104(4) Uani 1.000000 .
C22 C 0.7666(5) 0.3766(7) 0.2648(6) 0.068(3) Uani 1.000000 .
H22 H 0.7546(5) 0.3487(7) 0.2169(6) 0.082(4) Uiso 1.000000 R
C35 C 0.6943(5) 1.0824(8) 0.3072(7) 0.094(4) Uani 1.000000 .
H35 H 0.6937(5) 1.1508(8) 0.2861(7) 0.113(5) Uiso 1.000000 R
C23 C 0.8138(4) 0.3272(8) 0.3081(6) 0.074(3) Uani 1.000000 .
H23 H 0.8337(4) 0.2663(8) 0.2891(6) 0.089(4) Uiso 1.000000 R
C4 C 0.6172(4) 0.2660(7) 0.5394(7) 0.069(3) Uani 1.000000 .
H4a H 0.6198(4) 0.1939(7) 0.5519(7) 0.083(4) Uiso 1.000000 R
C34 C 0.7293(5) 1.0618(7) 0.3719(6) 0.080(3) Uani 1.000000 .
H34 H 0.7536(5) 1.1155(7) 0.3945(6) 0.096(4) Uiso 1.000000 R

loop_
_atom_site_aniso_label
_atom_site_aniso_U_11
_atom_site_aniso_U_22
_atom_site_aniso_U_33
_atom_site_aniso_U_12
_atom_site_aniso_U_13
_atom_site_aniso_U_23
Co3 0.0195(5) 0.0389(6) 0.0255(6) -0.0015(5) 0.0006(5) 0.0011(6)
Co1 0.0223(5) 0.0411(6) 0.0250(6) -0.0019(5) -0.0007(5) -0.0026(6)
Co2 0.0200(5) 0.0378(6) 0.0296(7) -0.0009(5) 0.0009(5) -0.0002(6)
O2 0.024(3) 0.039(3) 0.041(4) 0.008(2) -0.001(3) 0.004(3)
O4 0.024(3) 0.040(3) 0.027(3) 0.007(2) -0.001(2) 0.003(3)
O1 0.025(3) 0.030(3) 0.035(4) 0.001(2) -0.002(3) 0.001(3)
O3 0.020(3) 0.041(3) 0.044(4) 0.001(2) 0.006(3) -0.001(3)
N2 0.033(4) 0.051(4) 0.023(4) -0.008(3) -0.001(3) -0.010(4)
N4 0.019(3) 0.053(4) 0.017(4) 0.001(3) -0.004(3) 0.009(3)
C19 0.033(4) 0.025(4) 0.018(5) 0.002(3) 0.009(4) -0.001(4)
N1 0.008(3) 0.059(4) 0.021(4) -0.003(3) -0.002(3) 0.009(3)
N14 0.031(4) 0.069(5) 0.019(5) -0.003(4) 0.001(3) 0.010(4)
N6 0.026(4) 0.048(4) 0.008(4) -0.010(3) 0.002(3) -0.001(3)
N12 0.015(3) 0.051(5) 0.063(7) -0.006(3) 0.001(4) 0.007(5)
N5 0.028(4) 0.049(4) 0.027(4) -0.005(3) 0.008(3) -0.002(3)
N8 0.036(5) 0.090(6) 0.046(6) 0.011(4) -0.017(4) -0.011(5)
N3 0.016(3) 0.054(4) 0.036(5) 0.002(3) 0.009(3) -0.008(4)
N7 0.026(4) 0.048(4) 0.031(4) -0.005(3) -0.002(4) 0.006(4)
N15 0.046(5) 0.068(5) 0.032(6) 0.002(4) 0.018(4) 0.003(5)
C6 0.022(5) 0.049(6) 0.045(6) 0.008(4) -0.002(4) -0.001(5)
N11 0.029(4) 0.059(5) 0.026(5) -0.004(3) 0.003(3) -0.007(4)
N9 0.053(5) 0.047(5) 0.056(6) -0.003(4) -0.016(4) 0.001(4)
C7 0.026(5) 0.068(6) 0.028(6) -0.011(4) -0.009(4) 0.021(5)
C25 0.040(5) 0.030(5) 0.052(7) 0.002(4) -0.008(4) 0.007(4)
C1 0.013(4) 0.032(5) 0.041(6) 0.005(3) -0.012(4) 0.000(4)
C20 0.027(5) 0.036(5) 0.061(7) -0.004(4) 0.015(4) 0.004(5)
C13 0.071(6) 0.040(5) 0.029(6) 0.002(5) -0.006(5) -0.011(4)
C38 0.027(5) 0.052(6) 0.049(7) 0.005(4) -0.007(5) 0.006(5)
C14 0.043(5) 0.041(5) 0.028(5) 0.011(4) -0.003(5) -0.002(5)
C26 0.022(4) 0.036(5) 0.062(7) 0.006(4) -0.010(4) 0.003(5)
C31 0.029(4) 0.042(5) 0.044(6) -0.003(4) -0.011(4) -0.007(5)
N13 0.049(5) 0.083(6) 0.084(8) -0.003(4) -0.020(5) -0.024(6)
C8 0.033(5) 0.063(6) 0.036(6) -0.014(4) -0.007(4) -0.014(5)
C27 0.023(4) 0.076(6) 0.016(5) 0.009(4) -0.003(4) 0.001(4)
C24 0.034(5) 0.032(5) 0.084(8) 0.002(4) -0.018(6) -0.007(6)
C17 0.054(6) 0.058(6) 0.036(6) 0.008(5) -0.007(5) 0.000(5)
C12 0.039(5) 0.066(6) 0.035(6) 0.016(5) -0.008(4) -0.018(5)
C37 0.057(6) 0.050(6) 0.053(7) -0.008(5) -0.020(5) -0.004(5)
C29 0.060(6) 0.069(7) 0.039(6) -0.004(5) -0.017(5) 0.000(5)
C21 0.041(5) 0.047(5) 0.042(6) 0.014(4) -0.005(5) -0.024(5)
C16 0.068(7) 0.057(6) 0.053(7) 0.022(5) -0.011(6) 0.002(6)
C28 0.032(5) 0.044(5) 0.028(6) -0.005(4) 0.006(4) -0.008(4)
C15 0.063(7) 0.070(7) 0.071(9) 0.028(5) -0.005(6) 0.001(6)
C32 0.039(5) 0.045(5) 0.045(6) 0.003(4) -0.000(5) -0.016(4)
C2 0.040(5) 0.032(5) 0.060(7) 0.005(4) -0.007(5) -0.017(5)
N10 0.096(8) 0.072(6) 0.088(8) -0.019(5) -0.053(6) -0.001(5)
C33 0.032(5) 0.049(6) 0.067(8) 0.008(4) -0.024(5) -0.011(5)
C30 0.026(5) 0.070(6) 0.059(6) -0.001(4) -0.007(5) 0.000(5)
C9 0.042(5) 0.060(6) 0.034(6) 0.005(5) 0.004(5) -0.018(5)
C5 0.045(6) 0.043(6) 0.077(9) 0.008(5) 0.001(5) 0.027(6)
C10 0.080(7) 0.103(8) 0.026(6) 0.006(6) 0.003(6) -0.004(6)
C18 0.038(5) 0.059(6) 0.046(7) 0.011(5) 0.008(5) 0.008(5)
C11 0.058(6) 0.057(6) 0.049(7) 0.006(5) 0.016(5) -0.004(5)
C3 0.059(6) 0.049(7) 0.082(9) 0.010(5) -0.006(6) -0.005(6)
C36 0.111(9) 0.052(7) 0.077(9) 0.000(6) -0.049(7) 0.026(6)
N16 0.075(7) 0.194(10) 0.043(7) 0.032(7) -0.004(6) 0.007(7)
C22 0.065(7) 0.065(7) 0.075(9) -0.015(6) 0.007(6) -0.031(6)
C35 0.099(9) 0.049(7) 0.134(12) -0.011(6) -0.057(9) 0.025(7)
C23 0.051(7) 0.051(7) 0.120(11) 0.003(5) 0.009(7) -0.025(7)
C4 0.074(7) 0.037(6) 0.097(10) 0.015(5) -0.006(8) 0.002(7)
C34 0.100(9) 0.035(6) 0.105(10) -0.004(6) -0.033(8) -0.002(6)

loop_
_atom_type_symbol
_atom_type_scat_dispersion_real
_atom_type_scat_dispersion_imag
_atom_type_scat_Cromer_Mann_a1
_atom_type_scat_Cromer_Mann_a2
_atom_type_scat_Cromer_Mann_a3
_atom_type_scat_Cromer_Mann_a4
_atom_type_scat_Cromer_Mann_b1
_atom_type_scat_Cromer_Mann_b2
_atom_type_scat_Cromer_Mann_b3
_atom_type_scat_Cromer_Mann_b4
_atom_type_scat_Cromer_Mann_c
_atom_type_scat_source
_atom_type_scat_dispersion_source
C 0.00313 0.00162 2.31000 1.02000 1.58860 0.86500 20.84390 10.20750 0.56870 51.65120 0.21560 'International Tables Volume C Table 6.1.1.4 (pp. 500-502)' 'Brennan, Cowan, Rev. Sci. Instrum., 1992, 63, 850'
Co 0.35001 0.97719 12.28410 7.34090 4.00340 2.34880 4.27910 0.27840 13.53590 71.16920 1.01180 'International Tables Volume C Table 6.1.1.4 (pp. 500-502)' 'Brennan, Cowan, Rev. Sci. Instrum., 1992, 63, 850'
H 0.00000 0.00000 0.49300 0.32291 0.14019 0.04081 10.51090 26.12570 3.14236 57.79970 0.00304 'International Tables Volume C Table 6.1.1.4 (pp. 500-502)' 'Brennan, Cowan, Rev. Sci. Instrum., 1992, 63, 850'
N 0.00612 0.00332 12.21260 3.13220 2.01250 1.16630 0.00570 9.89330 28.99750 0.58260 -11.52900 'International Tables Volume C Table 6.1.1.4 (pp. 500-502)' 'Brennan, Cowan, Rev. Sci. Instrum., 1992, 63, 850'
O 0.01085 0.00610 3.04850 2.28680 1.54630 0.86700 13.27710 5.70110 0.32390 32.90890 0.25080 'International Tables Volume C Table 6.1.1.4 (pp. 500-502)' 'Brennan, Cowan, Rev. Sci. Instrum., 1992, 63, 850'

loop_
_geom_angle_atom_site_label_1
_geom_angle_atom_site_label_2
_geom_angle_atom_site_label_3
_geom_angle
_geom_angle_site_symmetry_1
_geom_angle_site_symmetry_3
_geom_angle_publ_flag
O3 Co3 O4 78.70(19) . . ?
N4 Co3 O4 93.1(2) . . ?
N4 Co3 O3 171.6(2) . . ?
N14 Co3 O4 95.0(2) . . ?
N14 Co3 O3 93.0(2) . . ?
N14 Co3 N4 85.7(3) . . ?
N3 Co3 O4 170.7(2) . . ?
N3 Co3 O3 92.3(2) . . ?
N3 Co3 N4 95.9(2) . . ?
N3 Co3 N14 88.0(3) . . ?
N7 Co3 O4 89.5(2) . . ?
N7 Co3 O3 91.9(2) . . ?
N7 Co3 N4 90.0(2) . . ?
N7 Co3 N14 174.0(3) . . ?
N7 Co3 N3 88.3(3) . . ?
O4 Co1 O2 92.44(18) . . ?
O1 Co1 O2 73.61(18) . . ?
O1 Co1 O4 117.44(19) . . ?
O3 Co1 O2 151.9(2) . . ?
O3 Co1 O4 72.75(18) . . ?
O3 Co1 O1 91.87(18) . . ?
N8 Co1 O2 108.2(2) . . ?
N8 Co1 O4 120.0(3) . . ?
N8 Co1 O1 122.3(3) . . ?
N8 Co1 O3 99.8(2) . . ?
O1 Co2 O2 79.19(19) . . ?
N2 Co2 O2 92.1(2) . . ?
N2 Co2 O1 171.2(2) . . ?
N1 Co2 O2 172.4(2) . . ?
N1 Co2 O1 93.2(2) . . ?
N1 Co2 N2 95.6(2) . . ?
N5 Co2 O2 90.2(2) . . ?
N5 Co2 O1 90.6(2) . . ?
N5 Co2 N2 88.6(3) . . ?
N5 Co2 N1 90.3(2) . . ?
N11 Co2 O2 91.8(2) . . ?
N11 Co2 O1 94.3(2) . . ?
N11 Co2 N2 86.8(3) . . ?
N11 Co2 N1 88.4(2) . . ?
N11 Co2 N5 175.0(3) . . ?
Co2 O2 Co1 99.5(2) . . ?
C19 O2 Co1 134.8(5) . . ?
C19 O2 Co2 122.5(4) . . ?
Co1 O4 Co3 102.6(2) . . ?
C38 O4 Co3 124.0(4) . . ?
C38 O4 Co1 130.9(5) . . ?
Co2 O1 Co1 104.2(2) . . ?
C1 O1 Co1 126.9(5) . . ?
C1 O1 Co2 127.2(5) . . ?
Co1 O3 Co3 100.9(2) . . ?
C20 O3 Co3 122.7(4) . . ?
C20 O3 Co1 134.0(5) . . ?
H2 N2 Co2 105.62(18) . . ?
C13 N2 Co2 112.2(5) . . ?
C13 N2 H2 105.6(4) . . ?
C12 N2 Co2 118.0(5) . . ?
C12 N2 H2 105.6(4) . . ?
C12 N2 C13 108.8(6) . . ?
H4 N4 Co3 105.46(17) . . ?
C31 N4 Co3 118.3(5) . . ?
C31 N4 H4 105.5(4) . . ?
C32 N4 Co3 112.8(4) . . ?
C32 N4 H4 105.5(4) . . ?
C32 N4 C31 108.3(5) . . ?
C14 C19 O2 120.1(7) . . ?
C18 C19 O2 121.3(6) . . ?
C18 C19 C14 118.5(7) . . ?
H1 N1 Co2 105.64(16) . . ?
C7 N1 Co2 112.5(4) . . ?
C7 N1 H1 105.6(4) . . ?
C8 N1 Co2 118.8(5) . . ?
C8 N1 H1 105.6(4) . . ?
C8 N1 C7 107.7(5) . . ?
N15 N14 Co3 118.4(5) . . ?
N7 N6 N5 176.8(7) . . ?
N13 N12 N11 175.1(8) . . ?
N6 N5 Co2 116.8(5) . . ?
N9 N8 Co1 140.9(7) . . ?
H3 N3 Co3 105.81(18) . . ?
C26 N3 Co3 111.0(4) . . ?
C26 N3 H3 105.8(4) . . ?
C27 N3 Co3 117.5(4) . . ?
C27 N3 H3 105.8(4) . . ?
C27 N3 C26 110.0(6) . . ?
N6 N7 Co3 120.8(5) . . ?
N16 N15 N14 176.2(9) . . ?
C1 C6 C7 121.2(7) . . ?
C5 C6 C7 121.9(8) . . ?
C5 C6 C1 116.8(8) . . ?
N12 N11 Co2 118.2(5) . . ?
N10 N9 N8 176.0(10) . . ?
C6 C7 N1 115.7(6) . . ?
H7a C7 N1 108.3(4) . . ?
H7a C7 C6 108.3(4) . . ?
H7b C7 N1 108.3(4) . . ?
H7b C7 C6 108.3(4) . . ?
H7b C7 H7a 107.4 . . ?
C26 C25 C20 116.0(7) . . ?
C24 C25 C20 119.5(8) . . ?
C24 C25 C26 124.5(8) . . ?
C6 C1 O1 116.5(7) . . ?
C2 C1 O1 122.2(7) . . ?
C2 C1 C6 121.2(8) . . ?
C25 C20 O3 118.2(8) . . ?
C21 C20 O3 124.2(7) . . ?
C21 C20 C25 117.6(7) . . ?
H13a C13 N2 109.1(4) . . ?
H13b C13 N2 109.1(4) . . ?
H13b C13 H13a 107.9 . . ?
C14 C13 N2 112.4(6) . . ?
C14 C13 H13a 109.1(4) . . ?
C14 C13 H13b 109.1(5) . . ?
C37 C38 O4 120.0(8) . . ?
C33 C38 O4 120.4(7) . . ?
C33 C38 C37 119.6(8) . . ?
C13 C14 C19 117.1(7) . . ?
C15 C14 C19 119.8(8) . . ?
C15 C14 C13 123.1(8) . . ?
C25 C26 N3 111.2(7) . . ?
H26a C26 N3 109.4(4) . . ?
H26a C26 C25 109.4(4) . . ?
H26b C26 N3 109.4(4) . . ?
H26b C26 C25 109.4(4) . . ?
H26b C26 H26a 108.0 . . ?
H31a C31 N4 108.6(4) . . ?
H31b C31 N4 108.6(4) . . ?
H31b C31 H31a 107.5 . . ?
C28 C31 N4 114.8(6) . . ?
C28 C31 H31a 108.6(4) . . ?
C28 C31 H31b 108.6(4) . . ?
H8a C8 N1 108.7(3) . . ?
H8b C8 N1 108.7(4) . . ?
H8b C8 H8a 107.6 . . ?
C9 C8 N1 114.2(6) . . ?
C9 C8 H8a 108.7(4) . . ?
C9 C8 H8b 108.7(4) . . ?
H27a C27 N3 108.6(4) . . ?
H27b C27 N3 108.6(4) . . ?
H27b C27 H27a 107.6 . . ?
C28 C27 N3 114.5(6) . . ?
C28 C27 H27a 108.6(4) . . ?
C28 C27 H27b 108.6(4) . . ?
H24 C24 C25 119.5(5) . . ?
C23 C24 C25 121.0(8) . . ?
C23 C24 H24 119.5(5) . . ?
C16 C17 H17 119.9(5) . . ?
C18 C17 H17 119.9(5) . . ?
C18 C17 C16 120.3(8) . . ?
H12a C12 N2 108.5(4) . . ?
H12b C12 N2 108.5(4) . . ?
H12b C12 H12a 107.5 . . ?
C9 C12 N2 115.2(7) . . ?
C9 C12 H12a 108.5(4) . . ?
C9 C12 H12b 108.5(4) . . ?
H37 C37 C38 120.4(5) . . ?
C36 C37 C38 119.1(8) . . ?
C36 C37 H37 120.4(5) . . ?
H29b C29 H29a 109.5 . . ?
H29c C29 H29a 109.5 . . ?
H29c C29 H29b 109.5 . . ?
C28 C29 H29a 109.5 . . ?
C28 C29 H29b 109.5 . . ?
C28 C29 H29c 109.5 . . ?
H21 C21 C20 118.9(5) . . ?
C22 C21 C20 122.1(8) . . ?
C22 C21 H21 118.9(6) . . ?
H16 C16 C17 120.3(5) . . ?
C15 C16 C17 119.4(9) . . ?
C15 C16 H16 120.3(6) . . ?
C27 C28 C31 111.4(6) . . ?
C29 C28 C31 108.4(6) . . ?
C29 C28 C27 106.3(6) . . ?
C30 C28 C31 113.6(7) . . ?
C30 C28 C27 108.8(6) . . ?
C30 C28 C29 108.1(6) . . ?
C16 C15 C14 121.1(9) . . ?
H15 C15 C14 119.5(5) . . ?
H15 C15 C16 119.5(6) . . ?
H32a C32 N4 108.9(4) . . ?
H32b C32 N4 108.9(4) . . ?
H32b C32 H32a 107.7 . . ?
C33 C32 N4 113.2(6) . . ?
C33 C32 H32a 108.9(5) . . ?
C33 C32 H32b 108.9(4) . . ?
H2a C2 C1 119.9(5) . . ?
C3 C2 C1 120.2(9) . . ?
C3 C2 H2a 119.9(6) . . ?
C32 C33 C38 117.8(8) . . ?
C34 C33 C38 120.6(8) . . ?
C34 C33 C32 121.4(8) . . ?
H30a C30 C28 109.5 . . ?
H30b C30 C28 109.5 . . ?
H30b C30 H30a 109.5 . . ?
H30c C30 C28 109.5 . . ?
H30c C30 H30a 109.5 . . ?
H30c C30 H30b 109.5 . . ?
C12 C9 C8 110.5(7) . . ?
C10 C9 C8 106.2(7) . . ?
C10 C9 C12 107.5(7) . . ?
C11 C9 C8 111.5(7) . . ?
C11 C9 C12 112.5(7) . . ?
C11 C9 C10 108.4(7) . . ?
H5 C5 C6 119.5(5) . . ?
C4 C5 C6 120.9(9) . . ?
C4 C5 H5 119.5(6) . . ?
H10a C10 C9 109.5 . . ?
H10b C10 C9 109.5 . . ?
H10b C10 H10a 109.5 . . ?
H10c C10 C9 109.5 . . ?
H10c C10 H10a 109.5 . . ?
H10c C10 H10b 109.5 . . ?
C17 C18 C19 120.8(8) . . ?
H18 C18 C19 119.6(4) . . ?
H18 C18 C17 119.6(5) . . ?
H11a C11 C9 109.5 . . ?
H11b C11 C9 109.5 . . ?
H11b C11 H11a 109.5 . . ?
H11c C11 C9 109.5 . . ?
H11c C11 H11a 109.5 . . ?
H11c C11 H11b 109.5 . . ?
H3a C3 C2 119.7(6) . . ?
C4 C3 C2 120.5(9) . . ?
C4 C3 H3a 119.7(6) . . ?
H36 C36 C37 119.4(5) . . ?
C35 C36 C37 121.1(9) . . ?
C35 C36 H36 119.4(6) . . ?
H22 C22 C21 120.2(6) . . ?
C23 C22 C21 119.6(9) . . ?
C23 C22 H22 120.2(6) . . ?
H35 C35 C36 120.0(6) . . ?
C34 C35 C36 119.9(9) . . ?
C34 C35 H35 120.0(6) . . ?
C22 C23 C24 120.0(9) . . ?
H23 C23 C24 120.0(5) . . ?
H23 C23 C22 120.0(6) . . ?
C3 C4 C5 120.2(9) . . ?
H4a C4 C5 119.9(6) . . ?
H4a C4 C3 119.9(6) . . ?
C35 C34 C33 119.5(9) . . ?
H34 C34 C33 120.2(5) . . ?
H34 C34 C35 120.2(6) . . ?

loop_
_geom_bond_atom_site_label_1
_geom_bond_atom_site_label_2
_geom_bond_distance
_geom_bond_site_symmetry_2
_geom_bond_publ_flag
Co3 O4 1.929(4) . ?
Co3 O3 1.904(5) . ?
Co3 N4 1.971(6) . ?
Co3 N14 1.918(6) . ?
Co3 N3 1.979(6) . ?
Co3 N7 1.985(6) . ?
Co1 O2 2.093(5) . ?
Co1 O4 2.013(5) . ?
Co1 O1 2.012(5) . ?
Co1 O3 2.085(4) . ?
Co1 N8 1.974(7) . ?
Co2 O2 1.956(5) . ?
Co2 O1 1.904(5) . ?
Co2 N2 1.968(6) . ?
Co2 N1 1.981(6) . ?
Co2 N5 2.004(6) . ?
Co2 N11 1.916(6) . ?
O2 C19 1.334(8) . ?
O4 C38 1.331(9) . ?
O1 C1 1.360(8) . ?
O3 C20 1.338(8) . ?
N2 H2 0.9100 . ?
N2 C13 1.491(9) . ?
N2 C12 1.497(8) . ?
N4 H4 0.9100 . ?
N4 C31 1.489(8) . ?
N4 C32 1.515(8) . ?
C19 C14 1.377(9) . ?
C19 C18 1.392(10) . ?
N1 H1 0.9100 . ?
N1 C7 1.496(8) . ?
N1 C8 1.496(8) . ?
N14 N15 1.212(9) . ?
N6 N5 1.194(7) . ?
N6 N7 1.162(8) . ?
N12 N11 1.204(8) . ?
N12 N13 1.154(9) . ?
N8 N9 1.148(9) . ?
N3 H3 0.9100 . ?
N3 C26 1.485(8) . ?
N3 C27 1.506(8) . ?
N15 N16 1.124(9) . ?
C6 C7 1.455(10) . ?
C6 C1 1.403(10) . ?
C6 C5 1.417(10) . ?
N9 N10 1.146(9) . ?
C7 H7a 0.9700 . ?
C7 H7b 0.9700 . ?
C25 C20 1.421(10) . ?
C25 C26 1.481(10) . ?
C25 C24 1.383(10) . ?
C1 C2 1.359(9) . ?
C20 C21 1.397(10) . ?
C13 H13a 0.9700 . ?
C13 H13b 0.9700 . ?
C13 C14 1.476(10) . ?
C38 C37 1.376(10) . ?
C38 C33 1.387(10) . ?
C14 C15 1.402(10) . ?
C26 H26a 0.9700 . ?
C26 H26b 0.9700 . ?
C31 H31a 0.9700 . ?
C31 H31b 0.9700 . ?
C31 C28 1.491(9) . ?
C8 H8a 0.9700 . ?
C8 H8b 0.9700 . ?
C8 C9 1.539(10) . ?
C27 H27a 0.9700 . ?
C27 H27b 0.9700 . ?
C27 C28 1.523(10) . ?
C24 H24 0.9300 . ?
C24 C23 1.378(12) . ?
C17 H17 0.9300 . ?
C17 C16 1.363(10) . ?
C17 C18 1.392(10) . ?
C12 H12a 0.9700 . ?
C12 H12b 0.9700 . ?
C12 C9 1.492(10) . ?
C37 H37 0.9300 . ?
C37 C36 1.381(11) . ?
C29 H29a 0.9600 . ?
C29 H29b 0.9600 . ?
C29 H29c 0.9600 . ?
C29 C28 1.515(10) . ?
C21 H21 0.9300 . ?
C21 C22 1.364(10) . ?
C16 H16 0.9300 . ?
C16 C15 1.369(11) . ?
C28 C30 1.518(10) . ?
C15 H15 0.9300 . ?
C32 H32a 0.9700 . ?
C32 H32b 0.9700 . ?
C32 C33 1.475(10) . ?
C2 H2a 0.9300 . ?
C2 C3 1.373(11) . ?
C33 C34 1.387(11) . ?
C30 H30a 0.9600 . ?
C30 H30b 0.9600 . ?
C30 H30c 0.9600 . ?
C9 C10 1.508(10) . ?
C9 C11 1.518(10) . ?
C5 H5 0.9300 . ?
C5 C4 1.358(12) . ?
C10 H10a 0.9600 . ?
C10 H10b 0.9600 . ?
C10 H10c 0.9600 . ?
C18 H18 0.9300 . ?
C11 H11a 0.9600 . ?
C11 H11b 0.9600 . ?
C11 H11c 0.9600 . ?
C3 H3a 0.9300 . ?
C3 C4 1.370(13) . ?
C36 H36 0.9300 . ?
C36 C35 1.379(12) . ?
C22 H22 0.9300 . ?
C22 C23 1.389(12) . ?
C35 H35 0.9300 . ?
C35 C34 1.362(12) . ?
C23 H23 0.9300 . ?
C4 H4a 0.9300 . ?
C34 H34 0.9300 . ?

loop_
_smtbx_masks_void_nr
_smtbx_masks_void_average_x
_smtbx_masks_void_average_y
_smtbx_masks_void_average_z
_smtbx_masks_void_volume
_smtbx_masks_void_count_electrons
_smtbx_masks_void_content
1 -0.223 0.112 0.094 154.5 18.6 '1 methanol'
2 0.223 0.888 0.594 154.5 19.0 '1 methanol'
3 0.277 0.888 0.094 154.5 18.9 '1 methanol'
4 0.723 0.112 0.594 154.5 18.6 '1 methanol'
